data_4503961
loop_
_publ_author_name
'Mitzi, David B.'
'Afzali, Ali'

_publ_section_title
;
 Diels&#x2212;Alder Adduct of Pentacene and Maleimide:&#x00A0; Crystal
 Growth and the Influence of Solvent Molecules on Structure and Hydrogen
 Bonding
;
_journal_issue 4
_journal_name_full 'Crystal Growth &amp; Design'
_journal_page_first 691
_journal_paper_doi 10.1021/cg060559w
_journal_volume 7
_journal_year 2007
_chemical_formula_moiety 'C33 H25 N O2 '
_chemical_formula_sum 'C33 H25 N O2'
_chemical_formula_weight 467.56
_chemical_name_common 'pentacene-maleimide adduct w/ toluene'
_chemical_name_systematic ?
_space_group_IT_number 14
_symmetry_cell_setting monoclinic
_symmetry_space_group_name_Hall '-P 2ybc'
_symmetry_space_group_name_H-M 'P 1 21/c 1'
_cell_angle_alpha 90.0
_cell_angle_beta 90.262(2)
_cell_angle_gamma 90.0
_cell_formula_units_Z 4
_cell_length_a 11.710(1)
_cell_length_b 11.453(1)
_cell_length_c 18.356(2)
_cell_measurement_reflns_used 4363
_cell_measurement_temperature 293
_cell_measurement_theta_max 27.5
_cell_measurement_theta_min 0.0
_cell_volume 2461.8(4)
_computing_data_reduction 'NRCVAX DATRD2'
_computing_molecular_graphics NRCVAX
_computing_publication_material 'NRCVAX TABLES Jan 94 Version'
_computing_structure_refinement 'NRCVAX LSTSQ'
_computing_structure_solution 'NRCVAX SOLVER'
_diffrn_ambient_temperature 293
_diffrn_measurement_device 'SMART 1000'
_diffrn_measurement_method CCD
_diffrn_radiation_monochromator graphite
_diffrn_radiation_source 'xray tube'
_diffrn_radiation_type 'Molybdenum K\a'
_diffrn_radiation_wavelength 0.70930
_diffrn_reflns_av_R_equivalents 0.022
_diffrn_reflns_limit_h_max 15
_diffrn_reflns_limit_h_min -15
_diffrn_reflns_limit_k_max 14
_diffrn_reflns_limit_k_min 0
_diffrn_reflns_limit_l_max 23
_diffrn_reflns_limit_l_min 0
_diffrn_reflns_number 26128
_diffrn_reflns_theta_max 27.48
_diffrn_reflns_theta_min 0.00
_exptl_absorpt_coefficient_mu 0.08
_exptl_absorpt_correction_type empirical
_exptl_absorpt_process_details SADABS
_exptl_crystal_colour clear
_exptl_crystal_density_diffrn 1.262
_exptl_crystal_description rod
_exptl_crystal_F_000 984.54
_exptl_crystal_size_max 0.16
_exptl_crystal_size_mid 0.19
_exptl_crystal_size_min 1.40
_refine_diff_density_max 0.24
_refine_diff_density_min -0.18
_refine_ls_extinction_coef 26091(3284)
_refine_ls_extinction_method Larson
_refine_ls_goodness_of_fit_obs 2.22
_refine_ls_matrix_type full
_refine_ls_number_parameters 426
_refine_ls_number_reflns 4026
_refine_ls_R_factor_all 0.043
_refine_ls_R_factor_obs 0.043
_refine_ls_shift/esd_max 0.000
_refine_ls_structure_factor_coef F
_refine_ls_weighting_details 'calc w=1/(\s^2^(F)+0.0003F^2^)'
_refine_ls_weighting_scheme calc
_refine_ls_wR_factor_all 0.051
_refine_ls_wR_factor_obs 0.051
_reflns_number_observed 4026
_reflns_number_total 5653
_reflns_observed_criterion 'Inet > 2.5\s(Inet)'
_cod_data_source_file cg060559wsi20060821_120947.cif
_cod_data_source_block C26H17NO2.C6H5CH3_compound_2
_cod_depositor_comments
;
The following automatic conversions were performed:

'_symmetry_cell_setting' value 'Monoclinic' changed to 'monoclinic'
according to /home/saulius/struct/CIF-dictionaries/cif_core.dic
dictionary named 'cif_core.dic' version 2.4.1 from 2010-06-29.

Automatic conversion script
Id: cif_fix_values 1715 2011-07-08 13:25:40Z adriana 
;
_cod_original_cell_volume 2461.8(5)
_cod_original_sg_symbol_H-M 'P 21/c'
_cod_original_formula_sum 'C33 H25 N O2 '
_cod_database_code 4503961

loop_
_symmetry_equiv_pos_as_xyz
x,y,z
-x,-y,-z
-x,1/2+y,1/2-z
x,1/2-y,1/2+z

loop_
_atom_site_aniso_label
_atom_site_aniso_U_11
_atom_site_aniso_U_22
_atom_site_aniso_U_33
_atom_site_aniso_U_12
_atom_site_aniso_U_13
_atom_site_aniso_U_23
_atom_site_aniso_type_symbol
N1 0.0422(7) 0.0547(8) 0.0552(8) -0.0100(6) 0.0134(6) -0.0052(6) N
O1 0.0524(7) 0.0666(7) 0.0667(7) -0.0195(6) 0.0114(5) -0.0170(6) O
O2 0.0674(7) 0.0703(8) 0.0545(6) -0.0124(6) 0.0213(5) -0.0141(6) O
C1 0.0665(12) 0.0591(11) 0.0864(14) 0.0214(10) 0.0015(10) 0.0069(10) C
C2 0.0643(12) 0.0755(13) 0.0682(12) 0.0199(10) -0.0067(9) 0.0102(10) C
C3 0.0527(10) 0.0652(11) 0.0502(9) 0.0094(8) 0.0011(7) 0.0035(8) C
C4 0.0376(8) 0.0485(8) 0.0437(8) -0.0001(6) 0.0068(6) 0.0044(6) C
C5 0.0391(8) 0.0472(8) 0.0381(7) -0.0013(7) 0.0042(6) -0.0044(6) C
C6 0.0359(7) 0.0393(7) 0.0385(7) -0.0035(6) 0.0067(6) -0.0019(6) C
C7 0.0375(8) 0.0394(8) 0.0376(7) -0.0029(6) 0.0030(6) -0.0075(6) C
C8 0.0385(7) 0.0388(7) 0.0366(7) -0.0018(6) 0.0015(6) 0.0026(6) C
C9 0.0419(8) 0.0446(8) 0.0370(7) 0.0014(6) 0.0027(6) 0.0023(6) C
C10 0.0386(8) 0.0485(8) 0.0433(8) 0.0009(7) 0.0030(6) 0.0123(6) C
C11 0.0453(9) 0.0647(11) 0.0573(10) 0.0031(8) 0.0084(7) 0.0088(8) C
C12 0.0398(10) 0.0846(14) 0.0820(13) 0.0023(9) 0.0134(9) 0.0129(11) C
C13 0.0406(10) 0.0817(13) 0.0905(14) -0.0133(10) 0.0013(9) 0.0113(11) C
C14 0.0462(10) 0.0637(11) 0.0695(11) -0.0147(8) -0.0024(8) 0.0051(9) C
C15 0.0402(8) 0.0492(8) 0.0483(8) -0.0072(7) 0.0001(6) 0.0116(7) C
C16 0.0453(9) 0.0467(8) 0.0418(8) -0.0101(7) -0.0010(6) 0.0016(7) C
C17 0.0403(8) 0.0413(7) 0.0360(7) -0.0038(6) 0.0024(6) 0.0025(6) C
C18 0.0426(8) 0.0416(8) 0.0351(7) -0.0056(6) 0.0035(6) -0.0059(6) C
C19 0.0385(7) 0.0380(7) 0.0362(7) -0.0055(6) 0.0061(5) -0.0005(6) C
C20 0.0446(8) 0.0384(8) 0.0434(8) -0.0040(6) 0.0082(6) -0.0057(6) C
C21 0.0400(8) 0.0392(8) 0.0516(8) -0.0013(6) 0.0097(6) 0.0024(6) C
C22 0.0568(10) 0.0470(9) 0.0689(11) 0.0066(8) 0.0067(9) -0.0022(8) C
C23 0.0413(8) 0.0368(8) 0.0456(8) -0.0016(6) 0.0052(6) 0.0006(6) C
C24 0.0478(9) 0.0422(8) 0.0490(8) -0.0073(7) 0.0076(7) -0.0012(7) C
C25 0.0523(9) 0.0440(8) 0.0434(8) -0.0050(7) 0.0101(7) 0.0022(7) C
C26 0.0423(8) 0.0428(8) 0.0373(7) -0.0023(6) 0.0030(6) 0.0025(6) C
C27 0.189(3) 0.0876(18) 0.0453(11) -0.0122(21) 0.0018(14) -0.0120(11) C
C28 0.1101(20) 0.1110(23) 0.0543(12) -0.0410(19) 0.0168(12) -0.0018(12) C
C29 0.232(5) 0.108(3) 0.0605(15) 0.006(3) -0.0024(23) 0.0107(15) C
C30 0.134(4) 0.359(10) 0.0559(20) 0.051(6) -0.017(3) -0.027(4) C
C31 0.131(4) 0.485(16) 0.0557(21) -0.149(8) 0.022(3) -0.057(5) C
C32 0.267(6) 0.171(4) 0.0511(15) -0.157(4) 0.023(3) -0.0202(20) C
C33 0.445(13) 0.184(6) 0.131(4) 0.137(7) 0.008(5) -0.035(4) C

loop_
_atom_site_label
_atom_site_fract_x
_atom_site_fract_y
_atom_site_fract_z
_atom_site_U_iso_or_equiv
_atom_site_thermal_displace_type
_atom_site_type_symbol
N1 0.61715(12) 0.08495(11) 0.02839(7) 0.0507(7) Uani N
O1 0.61075(9) -0.03243(10) -0.07288(6) 0.0618(6) Uani O
O2 0.67146(10) 0.20296(10) 0.12263(6) 0.0640(6) Uani O
C1 0.46956(17) 0.54491(17) -0.15846(11) 0.0707(11) Uani C
C2 0.46549(17) 0.47279(17) -0.21966(11) 0.0694(11) Uani C
C3 0.53378(14) 0.37745(15) -0.22438(9) 0.0560(9) Uani C
C4 0.61073(12) 0.34937(13) -0.16723(7) 0.0432(7) Uani C
C5 0.67976(11) 0.24780(13) -0.16924(8) 0.0415(7) Uani C
C6 0.75288(11) 0.22269(12) -0.11353(7) 0.0379(6) Uani C
C7 0.82582(11) 0.11476(12) -0.10564(7) 0.0382(7) Uani C
C8 0.94809(11) 0.15269(11) -0.09394(7) 0.0380(6) Uani C
C9 1.04121(12) 0.11577(12) -0.13214(8) 0.0412(7) Uani C
C10 1.15172(12) 0.15667(13) -0.11357(7) 0.0434(7) Uani C
C11 1.25122(14) 0.11814(16) -0.15007(9) 0.0558(9) Uani C
C12 1.35589(15) 0.15838(19) -0.13016(11) 0.0688(11) Uani C
C13 1.36830(16) 0.23783(18) -0.07311(12) 0.0710(12) Uani C
C14 1.27499(14) 0.27676(16) -0.03651(11) 0.0598(10) Uani C
C15 1.16403(12) 0.23782(13) -0.05553(8) 0.0459(7) Uani C
C16 1.06582(12) 0.27588(13) -0.01711(8) 0.0446(8) Uani C
C17 0.96087(11) 0.23383(12) -0.03579(7) 0.0392(6) Uani C
C18 0.84982(11) 0.26044(12) 0.00261(7) 0.0397(7) Uani C
C19 0.76294(11) 0.30028(11) -0.05302(7) 0.0376(6) Uani C
C20 0.69501(12) 0.39653(12) -0.04862(8) 0.0421(7) Uani C
C21 0.61659(12) 0.42369(12) -0.10527(8) 0.0436(7) Uani C
C22 0.54322(15) 0.52185(14) -0.10281(10) 0.0576(9) Uani C
C23 0.78969(12) 0.05571(12) -0.03275(7) 0.0413(7) Uani C
C24 0.66360(13) 0.02824(13) -0.03030(8) 0.0463(7) Uani C
C25 0.69443(13) 0.14863(13) 0.06836(8) 0.0465(8) Uani C
C26 0.80885(12) 0.13975(12) 0.03174(7) 0.0408(7) Uani C
C27 0.0988(3) 0.31165(25) 0.18062(11) 0.1074(22) Uani C
C28 0.1147(3) 0.4257(3) 0.16849(11) 0.0917(17) Uani C
C29 0.0286(6) 0.5047(4) 0.16629(14) 0.134(4) Uani C
C30 -0.0795(6) 0.4620(10) 0.17616(21) 0.183(6) Uani C
C31 -0.0971(6) 0.3482(11) 0.1904(3) 0.224(9) Uani C
C32 -0.0134(7) 0.2784(5) 0.19005(17) 0.163(4) Uani C
C33 0.1858(9) 0.2180(6) 0.1840(3) 0.253(8) Uani C
HN1 0.5454(16) 0.0733(15) 0.0430(9) 0.068(5) Uiso H
HC1 0.4187(16) 0.6121(16) -0.1565(10) 0.079(6) Uiso H
HC2 0.4113(17) 0.4892(16) -0.2584(10) 0.082(6) Uiso H
HC3 0.5303(13) 0.3241(15) -0.2663(9) 0.063(5) Uiso H
HC5 0.6720(11) 0.1953(12) -0.2106(8) 0.043(4) Uiso H
HC7 0.8160(10) 0.0624(11) -0.1464(7) 0.032(3) Uiso H
HC9 1.0310(12) 0.0622(12) -0.1728(7) 0.044(4) Uiso H
HC11 1.2404(14) 0.0607(15) -0.1899(9) 0.062(5) Uiso H
HC12 1.4208(18) 0.1288(16) -0.1549(11) 0.086(6) Uiso H
HC13 1.4462(17) 0.2670(15) -0.0581(9) 0.076(5) Uiso H
HC14 1.2802(14) 0.3306(14) 0.0028(9) 0.059(5) Uiso H
HC16 1.0749(12) 0.3349(13) 0.0230(8) 0.051(4) Uiso H
HC18 0.8598(11) 0.3161(12) 0.0424(7) 0.038(3) Uiso H
HC20 0.7005(12) 0.4492(12) -0.0078(8) 0.045(4) Uiso H
HC22 0.5508(14) 0.5668(14) -0.0593(9) 0.059(5) Uiso H
HC23 0.8307(12) -0.0202(13) -0.0263(7) 0.048(4) Uiso H
HC26 0.8640(12) 0.1091(12) 0.0657(7) 0.042(4) Uiso H
HC28 0.190(3) 0.451(3) 0.1612(16) 0.147(11) Uiso H
HC29 0.037(4) 0.590(4) 0.1612(22) 0.222(19) Uiso H
HC30 -0.138(3) 0.519(3) 0.1646(19) 0.167(15) Uiso H
HC31 -0.182(3) 0.378(3) 0.1937(18) 0.169(13) Uiso H
HC32 0.007(3) 0.185(3) 0.1978(17) 0.168(13) Uiso H
HC33a 0.2331(16) 0.2726(16) 0.1732(11) 0.043(5) Uiso H
HC33b 0.214(7) 0.199(8) 0.137(5) 0.42(4) Uiso H
HC33c 0.204(12) 0.163(16) 0.260(8) 0.74(10) Uiso H

loop_
_atom_type_symbol
_atom_type_scat_dispersion_real
_atom_type_scat_dispersion_imag
_atom_type_scat_source
C 0.003 0.002 'International Tables Vol. IV Table 2.2B'
H 0.000 0.000 'International Tables Vol. IV Table 2.2B'
N 0.006 0.003 'International Tables Vol. IV Table 2.2B'
O 0.011 0.006 'International Tables Vol. IV Table 2.2B'

loop_
_geom_angle_atom_site_label_1
_geom_angle_atom_site_label_2
_geom_angle_atom_site_label_3
_geom_angle
C24 N1 C25 114.10(13)
C24 N1 HN1 122.8(11)
C25 N1 HN1 122.5(11)
C2 C1 C22 120.61(18)
C2 C1 HC1 118.7(10)
C22 C1 HC1 120.7(10)
C1 C2 C3 120.67(18)
C1 C2 HC2 119.7(11)
C3 C2 HC2 119.6(11)
C2 C3 C4 120.57(17)
C2 C3 HC3 121.9(9)
C4 C3 HC3 117.5(9)
C3 C4 C5 121.87(14)
C3 C4 C21 118.98(14)
C5 C4 C21 119.13(13)
C4 C5 C6 120.71(13)
C4 C5 HC5 118.5(8)
C6 C5 HC5 120.8(8)
C5 C6 C7 126.78(12)
C5 C6 C19 120.17(13)
C7 C6 C19 113.01(12)
C6 C7 C8 108.28(11)
C6 C7 C23 106.37(11)
C6 C7 HC7 111.7(7)
C8 C7 C23 105.27(11)
C8 C7 HC7 113.5(7)
C23 C7 HC7 111.3(7)
C7 C8 C9 126.59(12)
C7 C8 C17 113.02(11)
C9 C8 C17 120.38(12)
C8 C9 C10 120.30(13)
C8 C9 HC9 119.6(8)
C10 C9 HC9 120.1(8)
C9 C10 C11 122.38(15)
C9 C10 C15 119.10(13)
C11 C10 C15 118.51(14)
C10 C11 C12 120.68(18)
C10 C11 HC11 116.9(9)
C12 C11 HC11 122.4(9)
C11 C12 C13 120.96(18)
C11 C12 HC12 118.3(11)
C13 C12 HC12 120.7(11)
C12 C13 C14 120.23(18)
C12 C13 HC13 120.8(10)
C14 C13 HC13 119.0(10)
C13 C14 C15 120.88(18)
C13 C14 HC14 122.6(10)
C15 C14 HC14 116.5(10)
C10 C15 C14 118.74(14)
C10 C15 C16 119.58(13)
C14 C15 C16 121.67(15)
C15 C16 C17 119.87(14)
C15 C16 HC16 119.1(8)
C17 C16 HC16 121.0(8)
C8 C17 C16 120.76(13)
C8 C17 C18 113.17(11)
C16 C17 C18 126.00(12)
C17 C18 C19 108.90(11)
C17 C18 C26 104.34(11)
C17 C18 HC18 112.4(8)
C19 C18 C26 107.02(11)
C19 C18 HC18 112.8(8)
C26 C18 HC18 111.0(8)
C6 C19 C18 113.05(12)
C6 C19 C20 120.27(13)
C18 C19 C20 126.64(12)
C19 C20 C21 120.68(13)
C19 C20 HC20 121.1(8)
C21 C20 HC20 118.2(8)
C4 C21 C20 118.92(13)
C4 C21 C22 118.29(14)
C20 C21 C22 122.79(14)
C1 C22 C21 120.88(17)
C1 C22 HC22 125.5(9)
C21 C22 HC22 113.7(9)
C7 C23 C24 112.63(12)
C7 C23 C26 110.43(11)
C7 C23 HC23 110.3(8)
C24 C23 C26 104.25(11)
C24 C23 HC23 106.5(8)
C26 C23 HC23 112.5(8)
N1 C24 O1 125.01(14)
N1 C24 C23 108.41(13)
O1 C24 C23 126.58(13)
N1 C25 O2 124.53(14)
N1 C25 C26 108.15(12)
O2 C25 C26 127.31(14)
C18 C26 C23 109.53(11)
C18 C26 C25 111.67(12)
C18 C26 HC26 109.8(8)
C23 C26 C25 104.98(12)
C23 C26 HC26 111.4(8)
C25 C26 HC26 109.4(8)
C28 C27 C32 115.1(4)
C28 C27 C33 128.1(5)
C28 C27 HC33a 96.8(6)
C32 C27 C33 116.8(5)
C32 C27 HC33a 148.1(7)
C33 C27 HC33a 31.4(7)
C27 C28 C29 123.6(4)
C27 C28 HC28 117.3(18)
C29 C28 HC28 119.2(18)
C28 C29 C30 116.4(5)
C28 C29 HC29 126(3)
C30 C29 HC29 116(3)
C29 C30 C31 120.9(6)
C29 C30 HC30 112.6(23)
C29 C30 HC31 162.3(14)
C31 C30 HC30 125.9(23)
C31 C30 HC31 41.5(14)
HC30 C30 HC31 85(3)
C30 C31 C32 119.4(5)
C30 C31 HC31 80.8(20)
C32 C31 HC31 159.7(21)
C27 C32 C31 124.4(5)
C27 C32 HC32 94.4(20)
C31 C32 HC32 141.1(20)
C27 C33 HC33a 84.7(14)
C27 C33 HC33b 111(5)
C27 C33 HC33c 115(5)
HC33a C33 HC33b 74(6)
HC33a C33 HC33c 114(6)
HC33b C33 HC33c 132(8)
C30 HC31 C31 57.7(20)
C27 HC33a C33 63.9(12)
C27 HC33a HC33b 93(5)
C33 HC33a HC33b 56(5)
C33 HC33b HC33a 48(4)

loop_
_geom_bond_atom_site_label_1
_geom_bond_atom_site_label_2
_geom_bond_distance
N1 C24 1.3725(19)
N1 C25 1.3723(20)
N1 HN1 0.894(20)
O1 C24 1.2134(19)
O2 C25 1.2059(18)
C1 C2 1.395(3)
C1 C22 1.360(3)
C1 HC1 0.973(20)
C2 C3 1.357(3)
C2 HC2 0.970(20)
C3 C4 1.4168(22)
C3 HC3 0.983(18)
C4 C5 1.4171(20)
C4 C21 1.4219(20)
C5 C6 1.3615(20)
C5 HC5 0.972(15)
C6 C7 1.5091(19)
C6 C19 1.4268(18)
C7 C8 1.5107(19)
C7 C23 1.5594(19)
C7 HC7 0.965(13)
C8 C9 1.3662(19)
C8 C17 1.4226(18)
C9 C10 1.4164(20)
C9 HC9 0.973(14)
C10 C11 1.4172(21)
C10 C15 1.4205(21)
C11 C12 1.358(3)
C11 HC11 0.991(18)
C12 C13 1.394(3)
C12 HC12 0.950(22)
C13 C14 1.360(3)
C13 HC13 1.008(20)
C14 C15 1.4161(21)
C14 HC14 0.951(18)
C15 C16 1.4204(21)
C16 C17 1.3624(20)
C16 HC16 1.005(16)
C17 C18 1.5130(19)
C18 C19 1.5088(19)
C18 C26 1.5585(19)
C18 HC18 0.976(14)
C19 C20 1.3620(19)
C20 C21 1.4187(21)
C20 HC20 0.963(15)
C21 C22 1.4158(21)
C22 HC22 0.954(17)
C23 C24 1.5106(20)
C23 C26 1.5412(19)
C23 HC23 1.000(15)
C25 C26 1.5052(20)
C26 HC26 0.962(15)
C27 C28 1.338(4)
C27 C32 1.379(7)
C27 C33 1.481(7)
C27 HC33a 1.642(20)
C28 C29 1.355(7)
C28 HC28 0.94(3)
C29 C30 1.370(11)
C29 HC29 0.99(5)
C30 C31 1.346(17)
C30 HC30 0.96(4)
C30 HC31 1.57(4)
C31 C32 1.264(15)
C31 HC31 1.05(4)
C32 HC32 1.10(4)
C33 HC33a 0.859(18)
C33 HC33b 0.95(9)
C33 HC33c 1.55(16)
HC33a HC33b 1.10(9)
